data_4133843
loop_
_publ_author_name
'Shi, Chao'
'Ye, Le'
'Gong, Zhi-Xin'
'Ma, Jia-Jun'
'Wang, Qin-Wen'
'Jiang, Jia-Ying'
'Hua, Miao-Miao'
'Wang, Chang-Feng'
'Yu, Hui'
'Zhang, Yi'
'Ye, Heng-Yun'

_publ_section_title
;
 Two-Dimensional Organic-Inorganic Hybrid Rare-Earth Double Perovskite
 Ferroelectrics.
;
_journal_name_full 'Journal of the American Chemical Society'
_journal_paper_doi 10.1021/jacs.9b11697
_journal_year 2019
_chemical_formula_sum 'C28 H56 Cs N12 O24 Sm'
_chemical_formula_weight 1228.10
_space_group_crystal_system monoclinic
_space_group_IT_number 13
_space_group_name_Hall '-P 2yac'
_space_group_name_H-M_alt 'P 1 2/n 1'
_atom_sites_solution_hydrogens geom
_audit_creation_method SHELXL-2017/1
_cell_angle_alpha 90
_cell_angle_beta 91.693(2)
_cell_angle_gamma 90
_cell_formula_units_Z 2
_cell_length_a 10.1944(3)
_cell_length_b 10.0003(3)
_cell_length_c 22.7549(5)
_cell_measurement_reflns_used 11826
_cell_measurement_temperature 293(2)
_cell_measurement_theta_max 31.5730
_cell_measurement_theta_min 2.1600
_cell_volume 2318.78(11)
_computing_structure_refinement 'SHELXL-2017/1 (Sheldrick, 2017)'
_diffrn_ambient_temperature 293(2)
_diffrn_measured_fraction_theta_full 1.000
_diffrn_measured_fraction_theta_max 0.824
_diffrn_measurement_device_type 'rigaku synergy'
_diffrn_radiation_type MoK\a
_diffrn_radiation_wavelength 0.71073
_diffrn_reflns_av_R_equivalents 0.0262
_diffrn_reflns_av_unetI/netI 0.0253
_diffrn_reflns_Laue_measured_fraction_full 1.000
_diffrn_reflns_Laue_measured_fraction_max 0.824
_diffrn_reflns_limit_h_max 14
_diffrn_reflns_limit_h_min -13
_diffrn_reflns_limit_k_max 14
_diffrn_reflns_limit_k_min -12
_diffrn_reflns_limit_l_max 32
_diffrn_reflns_limit_l_min -27
_diffrn_reflns_number 26130
_diffrn_reflns_point_group_measured_fraction_full 1.000
_diffrn_reflns_point_group_measured_fraction_max 0.824
_diffrn_reflns_theta_full 25.242
_diffrn_reflns_theta_max 31.788
_diffrn_reflns_theta_min 2.036
_exptl_absorpt_coefficient_mu 2.135
_exptl_absorpt_correction_T_max 1.00000
_exptl_absorpt_correction_T_min 0.87599
_exptl_absorpt_correction_type multi-scan
_exptl_crystal_colour colorless
_exptl_crystal_density_diffrn 1.759
_exptl_crystal_description block
_exptl_crystal_F_000 1234
_exptl_crystal_size_max 0.16
_exptl_crystal_size_mid 0.13
_exptl_crystal_size_min 0.10
_refine_diff_density_max 1.387
_refine_diff_density_min -0.675
_refine_diff_density_rms 0.101
_refine_ls_extinction_coef 0.0072(4)
_refine_ls_extinction_expression Fc^*^=kFc[1+0.001xFc^2^\l^3^/sin(2\q)]^-1/4^
_refine_ls_extinction_method 'SHELXL-2017/1 (Sheldrick 2017)'
_refine_ls_goodness_of_fit_ref 1.114
_refine_ls_hydrogen_treatment constr
_refine_ls_matrix_type full
_refine_ls_number_parameters 302
_refine_ls_number_reflns 6511
_refine_ls_number_restraints 0
_refine_ls_restrained_S_all 1.114
_refine_ls_R_factor_all 0.0540
_refine_ls_R_factor_gt 0.0390
_refine_ls_shift/su_max 0.000
_refine_ls_shift/su_mean 0.000
_refine_ls_structure_factor_coef Fsqd
_refine_ls_weighting_details 'w=1/[\s^2^(Fo^2^)+(0.0514P)^2^+3.2264P] where P=(Fo^2^+2Fc^2^)/3'
_refine_ls_weighting_scheme calc
_refine_ls_wR_factor_gt 0.1138
_refine_ls_wR_factor_ref 0.1215
_reflns_Friedel_coverage 0.000
_reflns_number_gt 4775
_reflns_number_total 6511
_reflns_threshold_expression 'I > 2\s(I)'
_cod_data_source_file ja9b11697_si_002.cif
_cod_data_source_block Q4CsSm(NO3)8-T293K
_cod_original_sg_symbol_H-M 'P 2/n'
_cod_database_code 4133843
_shelx_shelxl_version_number 2017/1
_shelx_space_group_comment
;
The symmetry employed for this shelxl refinement is uniquely defined
by the following loop, which should always be used as a source of
symmetry information in preference to the above space-group names.
They are only intended as comments.
;

loop_
_space_group_symop_operation_xyz
'x, y, z'
'-x+1/2, y, -z+1/2'
'-x, -y, -z'
'x-1/2, -y, z-1/2'

loop_
_atom_site_label
_atom_site_type_symbol
_atom_site_fract_x
_atom_site_fract_y
_atom_site_fract_z
_atom_site_U_iso_or_equiv
_atom_site_adp_type
_atom_site_occupancy
_atom_site_site_symmetry_order
_atom_site_calc_flag
_atom_site_refinement_flags_posn
_atom_site_refinement_flags_adp
_atom_site_refinement_flags_occupancy
Cs1 Cs 0.500000 0.500000 0.500000 0.04684(11) Uani 1 2 d S . P
Sm2 Sm 1.000000 1.000000 0.500000 0.02585(10) Uani 1 2 d S . P
O3 O 0.3749(4) 0.4775(3) 0.6306(2) 0.0759(11) Uani 1 1 d . . .
N6 N 0.7941(3) 0.7895(4) 0.50630(19) 0.0515(9) Uani 1 1 d . . .
O37 O 0.7652(3) 0.9098(3) 0.49963(16) 0.0641(8) Uani 1 1 d . . .
C33 C 0.8523(7) 0.4952(5) 0.6691(4) 0.0762(18) Uani 1 1 d . . .
H33A H 0.758859 0.482422 0.676401 0.091 Uiso 1 1 calc R U .
O35 O 1.1668(3) 0.8201(3) 0.46955(14) 0.0595(8) Uani 1 1 d . . .
O39 O 0.8422(3) 1.1502(3) 0.43769(13) 0.0565(7) Uani 1 1 d . . .
O19 O 0.7161(4) 1.3036(4) 0.47132(19) 0.0860(13) Uani 1 1 d . . .
N5 N 1.0890(4) 0.5274(4) 0.65010(19) 0.0604(10) Uani 1 1 d . . .
H5A H 1.182356 0.540351 0.642606 0.073 Uiso 1 1 calc R U .
N4 N 0.7953(3) 1.2143(3) 0.48046(16) 0.0447(7) Uani 1 1 d . . .
C34 C 0.5267(4) 0.1660(5) 0.6453(2) 0.0613(12) Uani 1 1 d . . .
H34A H 0.543379 0.262493 0.644126 0.074 Uiso 1 1 calc R U .
C35 C 0.4935(7) -0.0373(7) 0.5858(2) 0.0801(18) Uani 1 1 d . . .
H35A H 0.410768 -0.054289 0.564962 0.096 Uiso 1 1 calc R U .
H35B H 0.561442 -0.088257 0.566994 0.096 Uiso 1 1 calc R U .
C32 C 1.0204(9) 0.4840(6) 0.5952(3) 0.092(3) Uani 1 1 d . . .
H32A H 1.057276 0.400303 0.581849 0.110 Uiso 1 1 calc R U .
H32B H 1.031708 0.550548 0.564704 0.110 Uiso 1 1 calc R U .
O36 O 0.9140(3) 0.7598(3) 0.51123(15) 0.0596(8) Uani 1 1 d . . .
O6 O 0.3561(4) 0.6609(4) 0.67906(15) 0.0717(9) Uani 1 1 d . . .
N3 N 0.4843(4) -0.0789(4) 0.64816(16) 0.0557(9) Uani 1 1 d . . .
H3A H 0.468086 -0.175457 0.649514 0.067 Uiso 1 1 calc R U .
C16 C 0.8912(6) 0.6361(6) 0.6820(3) 0.0866(19) Uani 1 1 d . . .
H16A H 0.839325 0.696363 0.657297 0.104 Uiso 1 1 calc R U .
H16B H 0.874168 0.656748 0.722702 0.104 Uiso 1 1 calc R U .
N2 N 1.0038(4) 0.9654(4) 0.36870(14) 0.0521(9) Uani 1 1 d . . .
O31 O 0.9329(4) 0.8936(3) 0.39967(14) 0.0663(9) Uani 1 1 d . . .
O38 O 0.7095(4) 0.7042(4) 0.5093(3) 0.1048(17) Uani 1 1 d . . .
O34 O 1.0809(4) 1.0435(4) 0.39555(15) 0.0638(8) Uani 1 1 d . . .
C27 C 0.3739(6) -0.0088(5) 0.6757(3) 0.0689(16) Uani 1 1 d . . .
H27A H 0.367125 -0.037299 0.716214 0.083 Uiso 1 1 calc R U .
H27B H 0.292251 -0.030673 0.654890 0.083 Uiso 1 1 calc R U .
C28 C 0.3969(5) 0.1391(6) 0.6734(3) 0.0742(15) Uani 1 1 d . . .
H28A H 0.397913 0.175854 0.712839 0.089 Uiso 1 1 calc R U .
H28B H 0.326636 0.181818 0.650682 0.089 Uiso 1 1 calc R U .
C24 C 0.6344(5) 0.0967(5) 0.6810(2) 0.0665(13) Uani 1 1 d . . .
H24A H 0.718820 0.114506 0.664056 0.080 Uiso 1 1 calc R U .
H24B H 0.636599 0.130570 0.720998 0.080 Uiso 1 1 calc R U .
O5 O 0.5305(3) 0.6228(4) 0.63138(17) 0.0787(11) Uani 1 1 d . . .
C12 C 0.9336(6) 0.4012(6) 0.7067(3) 0.0827(17) Uani 1 1 d . . .
H12A H 0.916666 0.416960 0.747840 0.099 Uiso 1 1 calc R U .
H12B H 0.909872 0.309496 0.697449 0.099 Uiso 1 1 calc R U .
C30 C 0.5253(6) 0.1091(7) 0.5836(2) 0.0838(18) Uani 1 1 d . . .
H30A H 0.460055 0.155314 0.559256 0.101 Uiso 1 1 calc R U .
H30B H 0.610339 0.121913 0.566486 0.101 Uiso 1 1 calc R U .
O33 O 0.9993(5) 0.9575(5) 0.31526(14) 0.1042(15) Uani 1 1 d . . .
N1 N 0.4220(4) 0.5855(4) 0.64771(16) 0.0547(9) Uani 1 1 d . . .
C15 C 1.0323(6) 0.6561(5) 0.6710(2) 0.0707(14) Uani 1 1 d . . .
H15A H 1.077838 0.684425 0.706925 0.085 Uiso 1 1 calc R U .
H15B H 1.042880 0.725035 0.641562 0.085 Uiso 1 1 calc R U .
C25 C 0.6092(6) -0.0494(6) 0.6813(3) 0.0741(15) Uani 1 1 d . . .
H25A H 0.603191 -0.080636 0.721533 0.089 Uiso 1 1 calc R U .
H25B H 0.681224 -0.095974 0.663384 0.089 Uiso 1 1 calc R U .
C18 C 0.8788(8) 0.4665(7) 0.6062(3) 0.098(2) Uani 1 1 d . . .
H18A H 0.827698 0.526584 0.581144 0.117 Uiso 1 1 calc R U .
H18B H 0.852688 0.375558 0.596810 0.117 Uiso 1 1 calc R U .
C13 C 1.0749(5) 0.4227(6) 0.6959(2) 0.0709(14) Uani 1 1 d . . .
H13A H 1.114232 0.339847 0.682878 0.085 Uiso 1 1 calc R U .
H13B H 1.120006 0.450412 0.731990 0.085 Uiso 1 1 calc R U .

loop_
_atom_site_aniso_label
_atom_site_aniso_U_11
_atom_site_aniso_U_22
_atom_site_aniso_U_33
_atom_site_aniso_U_23
_atom_site_aniso_U_13
_atom_site_aniso_U_12
Cs1 0.03392(18) 0.03461(19) 0.0727(3) -0.01261(15) 0.01323(16) -0.00671(12)
Sm2 0.02315(13) 0.02468(13) 0.02974(13) 0.00066(8) 0.00094(8) -0.00073(8)
O3 0.086(3) 0.043(2) 0.099(3) -0.0007(18) 0.018(2) -0.0027(17)
N6 0.0318(17) 0.0373(19) 0.085(3) 0.0126(17) -0.0054(16) -0.0125(13)
O37 0.0418(16) 0.056(2) 0.094(2) 0.0061(17) 0.0002(16) -0.0068(14)
C33 0.050(3) 0.074(4) 0.104(5) 0.014(3) 0.000(3) -0.006(2)
O35 0.0581(19) 0.0580(19) 0.0629(19) 0.0000(15) 0.0077(15) 0.0127(15)
O39 0.0547(17) 0.0577(18) 0.0568(17) 0.0042(14) -0.0032(14) 0.0074(14)
O19 0.082(3) 0.073(2) 0.102(3) 0.007(2) -0.007(2) 0.052(2)
N5 0.052(2) 0.066(3) 0.065(2) 0.0077(19) 0.0133(19) -0.0006(18)
N4 0.0419(18) 0.0401(18) 0.0521(19) 0.0034(14) 0.0027(15) 0.0138(14)
C34 0.054(3) 0.047(3) 0.083(3) 0.007(2) -0.008(2) -0.0054(19)
C35 0.079(4) 0.116(5) 0.046(3) -0.029(3) 0.004(3) -0.009(4)
C32 0.149(8) 0.080(4) 0.048(3) -0.006(3) 0.019(4) 0.023(4)
O36 0.0522(18) 0.0453(17) 0.081(2) 0.0044(15) -0.0012(15) -0.0051(13)
O6 0.079(2) 0.071(2) 0.065(2) -0.0114(17) 0.0175(18) -0.0007(18)
N3 0.062(2) 0.045(2) 0.060(2) -0.0078(16) 0.0040(18) -0.0049(16)
C16 0.092(4) 0.059(3) 0.111(5) -0.009(3) 0.028(4) 0.024(3)
N2 0.065(2) 0.060(2) 0.0318(15) -0.0025(15) 0.0042(16) 0.0113(18)
O31 0.081(2) 0.060(2) 0.0566(19) -0.0077(15) -0.0075(17) 0.0003(17)
O38 0.059(2) 0.068(3) 0.187(5) 0.037(3) -0.017(3) -0.0426(19)
O34 0.068(2) 0.065(2) 0.0589(19) 0.0036(17) 0.0139(17) 0.0041(17)
C27 0.052(3) 0.089(5) 0.067(3) -0.008(3) 0.014(3) -0.013(2)
C28 0.055(3) 0.071(4) 0.096(4) -0.018(3) 0.005(3) 0.021(2)
C24 0.047(2) 0.079(3) 0.073(3) -0.019(3) -0.014(2) -0.003(2)
O5 0.0494(19) 0.093(3) 0.094(3) -0.014(2) 0.0072(18) -0.0062(18)
C12 0.094(4) 0.067(4) 0.088(4) 0.026(3) 0.019(3) -0.002(3)
C30 0.071(3) 0.125(5) 0.055(3) 0.029(3) -0.002(2) -0.018(3)
O33 0.145(4) 0.139(4) 0.0276(15) -0.007(2) 0.002(2) 0.019(3)
N1 0.058(2) 0.056(2) 0.051(2) 0.0124(17) -0.0021(17) 0.0031(18)
C15 0.097(4) 0.043(3) 0.073(3) -0.001(2) 0.009(3) -0.014(2)
C25 0.073(4) 0.072(3) 0.077(3) 0.003(3) -0.017(3) 0.028(3)
C18 0.111(6) 0.081(4) 0.098(5) -0.010(4) -0.042(4) -0.010(4)
C13 0.075(4) 0.065(3) 0.072(3) 0.017(3) -0.005(3) 0.020(3)

loop_
_atom_type_symbol
_atom_type_description
_atom_type_scat_dispersion_real
_atom_type_scat_dispersion_imag
_atom_type_scat_source
C C 0.0033 0.0016 'International Tables Vol C Tables 4.2.6.8 and 6.1.1.4'
H H 0.0000 0.0000 'International Tables Vol C Tables 4.2.6.8 and 6.1.1.4'
N N 0.0061 0.0033 'International Tables Vol C Tables 4.2.6.8 and 6.1.1.4'
O O 0.0106 0.0060 'International Tables Vol C Tables 4.2.6.8 and 6.1.1.4'
Sm Sm -0.1638 3.4418 'International Tables Vol C Tables 4.2.6.8 and 6.1.1.4'
Cs Cs -0.3680 2.1192 'International Tables Vol C Tables 4.2.6.8 and 6.1.1.4'

loop_
_geom_angle_atom_site_label_1
_geom_angle_atom_site_label_2
_geom_angle_atom_site_label_3
_geom_angle
_geom_angle_site_symmetry_1
_geom_angle_site_symmetry_3
O38 Cs1 O38 180.0 . 3_666
O38 Cs1 O19 93.73(15) . 3_676
O38 Cs1 O19 86.27(15) 3_666 3_676
O38 Cs1 O19 86.27(15) . 1_545
O38 Cs1 O19 93.73(15) 3_666 1_545
O19 Cs1 O19 180.00(16) 3_676 1_545
O38 Cs1 O5 67.83(13) . .
O38 Cs1 O5 112.17(13) 3_666 .
O19 Cs1 O5 66.84(11) 3_676 .
O19 Cs1 O5 113.16(11) 1_545 .
O38 Cs1 O5 112.17(13) . 3_666
O38 Cs1 O5 67.83(13) 3_666 3_666
O19 Cs1 O5 113.16(11) 3_676 3_666
O19 Cs1 O5 66.84(11) 1_545 3_666
O5 Cs1 O5 180.0 . 3_666
O38 Cs1 O3 106.37(13) . .
O38 Cs1 O3 73.62(13) 3_666 .
O19 Cs1 O3 62.94(11) 3_676 .
O19 Cs1 O3 117.06(11) 1_545 .
O5 Cs1 O3 38.55(9) . .
O5 Cs1 O3 141.45(10) 3_666 .
O38 Cs1 O3 73.63(13) . 3_666
O38 Cs1 O3 106.38(13) 3_666 3_666
O19 Cs1 O3 117.06(11) 3_676 3_666
O19 Cs1 O3 62.94(11) 1_545 3_666
O5 Cs1 O3 141.45(10) . 3_666
O5 Cs1 O3 38.55(9) 3_666 3_666
O3 Cs1 O3 180.00(16) . 3_666
O38 Cs1 N1 87.00(13) . .
O38 Cs1 N1 93.00(13) 3_666 .
O19 Cs1 N1 57.40(10) 3_676 .
O19 Cs1 N1 122.60(10) 1_545 .
O5 Cs1 N1 20.06(8) . .
O5 Cs1 N1 159.93(8) 3_666 .
O3 Cs1 N1 20.21(8) . .
O3 Cs1 N1 159.79(8) 3_666 .
O38 Cs1 N1 93.00(13) . 3_666
O38 Cs1 N1 87.00(13) 3_666 3_666
O19 Cs1 N1 122.60(10) 3_676 3_666
O19 Cs1 N1 57.40(10) 1_545 3_666
O5 Cs1 N1 159.93(8) . 3_666
O5 Cs1 N1 20.07(8) 3_666 3_666
O3 Cs1 N1 159.79(8) . 3_666
O3 Cs1 N1 20.21(8) 3_666 3_666
N1 Cs1 N1 180.0 . 3_666
O37 Sm2 O37 180.0 3_776 .
O37 Sm2 O36 49.40(10) 3_776 3_776
O37 Sm2 O36 130.60(10) . 3_776
O37 Sm2 O36 130.60(10) 3_776 .
O37 Sm2 O36 49.40(10) . .
O36 Sm2 O36 180.0 3_776 .
O37 Sm2 O34 67.56(12) 3_776 .
O37 Sm2 O34 112.44(12) . .
O36 Sm2 O34 68.37(11) 3_776 .
O36 Sm2 O34 111.63(11) . .
O37 Sm2 O34 112.44(12) 3_776 3_776
O37 Sm2 O34 67.56(12) . 3_776
O36 Sm2 O34 111.63(11) 3_776 3_776
O36 Sm2 O34 68.37(11) . 3_776
O34 Sm2 O34 180.00(15) . 3_776
O37 Sm2 O35 67.88(11) 3_776 .
O37 Sm2 O35 112.12(11) . .
O36 Sm2 O35 113.25(10) 3_776 .
O36 Sm2 O35 66.75(10) . .
O34 Sm2 O35 68.84(11) . .
O34 Sm2 O35 111.16(11) 3_776 .
O37 Sm2 O35 112.12(11) 3_776 3_776
O37 Sm2 O35 67.88(11) . 3_776
O36 Sm2 O35 66.75(10) 3_776 3_776
O36 Sm2 O35 113.25(10) . 3_776
O34 Sm2 O35 111.16(11) . 3_776
O34 Sm2 O35 68.84(11) 3_776 3_776
O35 Sm2 O35 180.00(16) . 3_776
O37 Sm2 O39 111.29(10) 3_776 .
O37 Sm2 O39 68.71(10) . .
O36 Sm2 O39 67.21(10) 3_776 .
O36 Sm2 O39 112.79(10) . .
O34 Sm2 O39 66.92(11) . .
O34 Sm2 O39 113.08(11) 3_776 .
O35 Sm2 O39 131.26(10) . .
O35 Sm2 O39 48.74(10) 3_776 .
O37 Sm2 O39 68.71(10) 3_776 3_776
O37 Sm2 O39 111.29(10) . 3_776
O36 Sm2 O39 112.79(10) 3_776 3_776
O36 Sm2 O39 67.21(10) . 3_776
O34 Sm2 O39 113.08(11) . 3_776
O34 Sm2 O39 66.92(11) 3_776 3_776
O35 Sm2 O39 48.74(10) . 3_776
O35 Sm2 O39 131.26(10) 3_776 3_776
O39 Sm2 O39 180.0 . 3_776
O37 Sm2 O31 111.73(12) 3_776 .
O37 Sm2 O31 68.27(12) . .
O36 Sm2 O31 112.18(11) 3_776 .
O36 Sm2 O31 67.81(11) . .
O34 Sm2 O31 48.69(12) . .
O34 Sm2 O31 131.31(12) 3_776 .
O35 Sm2 O31 68.69(11) . .
O35 Sm2 O31 111.31(11) 3_776 .
O39 Sm2 O31 67.21(10) . .
O39 Sm2 O31 112.79(10) 3_776 .
O37 Sm2 O31 68.28(12) 3_776 3_776
O37 Sm2 O31 111.72(12) . 3_776
O36 Sm2 O31 67.82(11) 3_776 3_776
O36 Sm2 O31 112.19(11) . 3_776
O34 Sm2 O31 131.31(12) . 3_776
O34 Sm2 O31 48.69(12) 3_776 3_776
O35 Sm2 O31 111.31(11) . 3_776
O35 Sm2 O31 68.69(11) 3_776 3_776
O39 Sm2 O31 112.79(10) . 3_776
O39 Sm2 O31 67.21(10) 3_776 3_776
O31 Sm2 O31 180.0 . 3_776
N1 O3 Cs1 93.8(3) . .
O38 N6 O37 121.2(4) . .
O38 N6 O36 121.1(4) . .
O37 N6 O36 117.6(3) . .
O38 N6 Sm2 179.4(5) . .
O37 N6 Sm2 58.45(18) . .
O36 N6 Sm2 59.20(18) . .
N6 O37 Sm2 97.0(2) . .
C18 C33 C16 108.4(6) . .
C18 C33 C12 108.3(6) . .
C16 C33 C12 109.8(6) . .
C18 C33 H33A 110.1 . .
C16 C33 H33A 110.1 . .
C12 C33 H33A 110.1 . .
N4 O35 Sm2 97.9(2) 3_776 .
N4 O39 Sm2 96.6(2) . .
N4 O19 Cs1 156.8(3) . 1_565
C32 N5 C13 109.4(5) . .
C32 N5 C15 110.1(5) . .
C13 N5 C15 109.7(4) . .
C32 N5 H5A 109.2 . .
C13 N5 H5A 109.2 . .
C15 N5 H5A 109.2 . .
O19 N4 O35 123.2(4) . 3_776
O19 N4 O39 120.1(4) . .
O35 N4 O39 116.7(3) 3_776 .
C28 C34 C24 108.7(4) . .
C28 C34 C30 109.9(4) . .
C24 C34 C30 108.2(4) . .
C28 C34 H34A 110.0 . .
C24 C34 H34A 110.0 . .
C30 C34 H34A 110.0 . .
N3 C35 C30 109.0(4) . .
N3 C35 H35A 109.9 . .
C30 C35 H35A 109.9 . .
N3 C35 H35B 109.9 . .
C30 C35 H35B 109.9 . .
H35A C35 H35B 108.3 . .
N5 C32 C18 109.2(5) . .
N5 C32 H32A 109.8 . .
C18 C32 H32A 109.8 . .
N5 C32 H32B 109.8 . .
C18 C32 H32B 109.8 . .
H32A C32 H32B 108.3 . .
N6 O36 Sm2 95.9(2) . .
C35 N3 C27 109.9(5) . .
C35 N3 C25 110.6(4) . .
C27 N3 C25 109.9(4) . .
C35 N3 H3A 108.8 . .
C27 N3 H3A 108.8 . .
C25 N3 H3A 108.8 . .
C15 C16 C33 110.4(5) . .
C15 C16 H16A 109.6 . .
C33 C16 H16A 109.6 . .
C15 C16 H16B 109.6 . .
C33 C16 H16B 109.6 . .
H16A C16 H16B 108.1 . .
O33 N2 O31 121.3(5) . .
O33 N2 O34 122.1(5) . .
O31 N2 O34 116.6(3) . .
N2 O31 Sm2 96.8(2) . .
N6 O38 Cs1 172.6(5) . .
N2 O34 Sm2 97.6(2) . .
N3 C27 C28 109.3(4) . .
N3 C27 H27A 109.8 . .
C28 C27 H27A 109.8 . .
N3 C27 H27B 109.8 . .
C28 C27 H27B 109.8 . .
H27A C27 H27B 108.3 . .
C27 C28 C34 109.3(4) . .
C27 C28 H28A 109.8 . .
C34 C28 H28A 109.8 . .
C27 C28 H28B 109.8 . .
C34 C28 H28B 109.8 . .
H28A C28 H28B 108.3 . .
C25 C24 C34 109.3(4) . .
C25 C24 H24A 109.8 . .
C34 C24 H24A 109.8 . .
C25 C24 H24B 109.8 . .
C34 C24 H24B 109.8 . .
H24A C24 H24B 108.3 . .
N1 O5 Cs1 95.8(3) . .
C13 C12 C33 109.7(5) . .
C13 C12 H12A 109.7 . .
C33 C12 H12A 109.7 . .
C13 C12 H12B 109.7 . .
C33 C12 H12B 109.7 . .
H12A C12 H12B 108.2 . .
C35 C30 C34 109.4(4) . .
C35 C30 H30A 109.8 . .
C34 C30 H30A 109.8 . .
C35 C30 H30B 109.8 . .
C34 C30 H30B 109.8 . .
H30A C30 H30B 108.2 . .
O5 N1 O3 120.8(4) . .
O5 N1 O6 119.4(4) . .
O3 N1 O6 119.7(4) . .
O5 N1 Cs1 64.1(2) . .
O3 N1 Cs1 66.0(3) . .
O6 N1 Cs1 145.0(3) . .
C16 C15 N5 109.0(4) . .
C16 C15 H15A 109.9 . .
N5 C15 H15A 109.9 . .
C16 C15 H15B 109.9 . .
N5 C15 H15B 109.9 . .
H15A C15 H15B 108.3 . .
C24 C25 N3 109.8(4) . .
C24 C25 H25A 109.7 . .
N3 C25 H25A 109.7 . .
C24 C25 H25B 109.7 . .
N3 C25 H25B 109.7 . .
H25A C25 H25B 108.2 . .
C33 C18 C32 110.2(5) . .
C33 C18 H18A 109.6 . .
C32 C18 H18A 109.6 . .
C33 C18 H18B 109.6 . .
C32 C18 H18B 109.6 . .
H18A C18 H18B 108.1 . .
C12 C13 N5 109.4(4) . .
C12 C13 H13A 109.8 . .
N5 C13 H13A 109.8 . .
C12 C13 H13B 109.8 . .
N5 C13 H13B 109.8 . .
H13A C13 H13B 108.2 . .

loop_
_geom_bond_atom_site_label_1
_geom_bond_atom_site_label_2
_geom_bond_distance
_geom_bond_site_symmetry_2
Cs1 O38 2.958(3) .
Cs1 O38 2.958(3) 3_666
Cs1 O19 3.037(3) 3_676
Cs1 O19 3.037(3) 1_545
Cs1 O5 3.238(4) .
Cs1 O5 3.238(4) 3_666
Cs1 O3 3.277(4) .
Cs1 O3 3.277(4) 3_666
Cs1 N1 3.580(4) .
Cs1 N1 3.580(4) 3_666
Sm2 O37 2.558(3) 3_776
Sm2 O37 2.558(3) .
Sm2 O36 2.573(3) 3_776
Sm2 O36 2.573(3) .
Sm2 O34 2.576(3) .
Sm2 O34 2.576(3) 3_776
Sm2 O35 2.584(3) .
Sm2 O35 2.584(3) 3_776
Sm2 O39 2.592(3) .
Sm2 O39 2.592(3) 3_776
Sm2 O31 2.592(3) .
Sm2 O31 2.592(3) 3_776
O3 N1 1.240(5) .
N6 O38 1.217(5) .
N6 O37 1.246(5) .
N6 O36 1.260(4) .
C33 C18 1.490(11) .
C33 C16 1.492(8) .
C33 C12 1.504(8) .
C33 H33A 0.9800 .
O35 N4 1.239(5) 3_776
O39 N4 1.270(4) .
O19 N4 1.218(4) .
N5 C32 1.480(8) .
N5 C13 1.487(6) .
N5 C15 1.494(6) .
N5 H5A 0.9800 .
C34 C28 1.510(7) .
C34 C24 1.515(7) .
C34 C30 1.514(7) .
C34 H34A 0.9800 .
C35 N3 1.484(7) .
C35 C30 1.501(9) .
C35 H35A 0.9700 .
C35 H35B 0.9700 .
C32 C18 1.483(11) .
C32 H32A 0.9700 .
C32 H32B 0.9700 .
O6 N1 1.248(5) .
N3 C27 1.481(7) .
N3 C25 1.490(7) .
N3 H3A 0.9800 .
C16 C15 1.480(8) .
C16 H16A 0.9700 .
C16 H16B 0.9700 .
N2 O33 1.218(4) .
N2 O31 1.251(5) .
N2 O34 1.253(5) .
C27 C28 1.499(7) .
C27 H27A 0.9700 .
C27 H27B 0.9700 .
C28 H28A 0.9700 .
C28 H28B 0.9700 .
C24 C25 1.483(8) .
C24 H24A 0.9700 .
C24 H24B 0.9700 .
O5 N1 1.235(5) .
C12 C13 1.485(8) .
C12 H12A 0.9700 .
C12 H12B 0.9700 .
C30 H30A 0.9700 .
C30 H30B 0.9700 .
C15 H15A 0.9700 .
C15 H15B 0.9700 .
C25 H25A 0.9700 .
C25 H25B 0.9700 .
C18 H18A 0.9700 .
C18 H18B 0.9700 .
C13 H13A 0.9700 .
C13 H13B 0.9700 .

loop_
_geom_torsion_atom_site_label_1
_geom_torsion_atom_site_label_2
_geom_torsion_atom_site_label_3
_geom_torsion_atom_site_label_4
_geom_torsion
_geom_torsion_site_symmetry_1
_geom_torsion_site_symmetry_4
O38 N6 O37 Sm2 179.4(5) . .
O36 N6 O37 Sm2 1.1(5) . .
Cs1 O19 N4 O35 -18.7(12) 1_565 3_776
Cs1 O19 N4 O39 160.6(7) 1_565 .
Sm2 O39 N4 O19 177.4(4) . .
Sm2 O39 N4 O35 -3.3(4) . 3_776
C13 N5 C32 C18 61.4(6) . .
C15 N5 C32 C18 -59.2(6) . .
O38 N6 O36 Sm2 -179.4(5) . .
O37 N6 O36 Sm2 -1.0(4) . .
C30 C35 N3 C27 63.9(6) . .
C30 C35 N3 C25 -57.7(6) . .
C18 C33 C16 C15 -59.5(8) . .
C12 C33 C16 C15 58.6(8) . .
O33 N2 O31 Sm2 -175.2(4) . .
O34 N2 O31 Sm2 6.1(4) . .
O33 N2 O34 Sm2 175.2(4) . .
O31 N2 O34 Sm2 -6.1(4) . .
C35 N3 C27 C28 -60.5(6) . .
C25 N3 C27 C28 61.5(6) . .
N3 C27 C28 C34 -1.5(7) . .
C24 C34 C28 C27 -58.6(6) . .
C30 C34 C28 C27 59.6(6) . .
C28 C34 C24 C25 60.7(6) . .
C30 C34 C24 C25 -58.7(6) . .
C18 C33 C12 C13 60.4(7) . .
C16 C33 C12 C13 -57.8(8) . .
N3 C35 C30 C34 -4.3(7) . .
C28 C34 C30 C35 -56.2(6) . .
C24 C34 C30 C35 62.4(6) . .
Cs1 O5 N1 O3 35.4(4) . .
Cs1 O5 N1 O6 -140.5(3) . .
Cs1 O3 N1 O5 -34.8(4) . .
Cs1 O3 N1 O6 141.1(3) . .
C33 C16 C15 N5 0.4(7) . .
C32 N5 C15 C16 59.8(6) . .
C13 N5 C15 C16 -60.6(6) . .
C34 C24 C25 N3 -1.8(6) . .
C35 N3 C25 C24 61.8(6) . .
C27 N3 C25 C24 -59.8(6) . .
C16 C33 C18 C32 60.2(7) . .
C12 C33 C18 C32 -58.9(7) . .
N5 C32 C18 C33 -1.3(7) . .
C33 C12 C13 N5 -1.6(7) . .
C32 N5 C13 C12 -59.6(6) . .
C15 N5 C13 C12 61.3(6) . .
